data_7132429
loop_
_publ_author_name
'Ju, Shaoying'
'Zhang, Chi'
'Tang, Beili'
'Liu, Liu Leo'
'Stephan, Douglas W.'
'Wu, Yile'

_publ_section_title
;
 The Lewis superacidic aluminium cation:
 [(NHC)Al(C<sub>6</sub>F<sub>5</sub>)<sub>2</sub>]<sup/>.
;
_journal_issue 6
_journal_name_full 'Chemical communications (Cambridge, England)'
_journal_page_first 698
_journal_page_last 701
_journal_paper_doi 10.1039/d3cc05440c
_journal_volume 60
_journal_year 2024
_chemical_formula_moiety 'C39 H36 Al F11 N2'
_chemical_formula_sum 'C39 H36 Al F11 N2'
_chemical_formula_weight 768.68
_space_group_crystal_system orthorhombic
_space_group_IT_number 29
_space_group_name_Hall 'P 2c -2ac'
_space_group_name_H-M_alt 'P c a 21'
_atom_sites_solution_hydrogens geom
_atom_sites_solution_primary dual
_audit_creation_date 2023-09-09
_audit_creation_method
;
Olex2 1.5
(compiled 2023.08.24 svn.re1ec1418 for OlexSys, GUI svn.r6817)
;
_audit_update_record
;
2023-09-12 deposited with the CCDC.	2023-12-05 downloaded from the CCDC.
;
_cell_angle_alpha 90
_cell_angle_beta 90
_cell_angle_gamma 90
_cell_formula_units_Z 4
_cell_length_a 14.4808(11)
_cell_length_b 12.6637(9)
_cell_length_c 20.2440(14)
_cell_measurement_reflns_used 9947
_cell_measurement_temperature 260.00
_cell_measurement_theta_max 68.22
_cell_measurement_theta_min 3.49
_cell_volume 3712.4(5)
_computing_molecular_graphics 'Olex2 1.5 (Dolomanov et al., 2009)'
_computing_publication_material 'Olex2 1.5 (Dolomanov et al., 2009)'
_computing_structure_refinement 'SHELXL 2018/3 (Sheldrick, 2015)'
_computing_structure_solution 'SHELXT 2018/2 (Sheldrick, 2018)'
_diffrn_ambient_temperature 260.00
_diffrn_measured_fraction_theta_full 0.996
_diffrn_measured_fraction_theta_max 0.992
_diffrn_measurement_device_type 'Bruker APEX-II CCD'
_diffrn_measurement_method '\f and \w scans'
_diffrn_radiation_type CuK\a
_diffrn_radiation_wavelength 1.54178
_diffrn_reflns_av_R_equivalents 0.0873
_diffrn_reflns_av_unetI/netI 0.0552
_diffrn_reflns_Laue_measured_fraction_full 0.996
_diffrn_reflns_Laue_measured_fraction_max 0.992
_diffrn_reflns_limit_h_max 17
_diffrn_reflns_limit_h_min -17
_diffrn_reflns_limit_k_max 15
_diffrn_reflns_limit_k_min -15
_diffrn_reflns_limit_l_max 24
_diffrn_reflns_limit_l_min -24
_diffrn_reflns_number 45397
_diffrn_reflns_point_group_measured_fraction_full 0.985
_diffrn_reflns_point_group_measured_fraction_max 0.978
_diffrn_reflns_theta_full 67.679
_diffrn_reflns_theta_max 69.071
_diffrn_reflns_theta_min 3.490
_diffrn_standards_number 0
_exptl_absorpt_coefficient_mu 1.247
_exptl_absorpt_correction_type none
_exptl_crystal_colour colourless
_exptl_crystal_colour_primary colourless
_exptl_crystal_density_diffrn 1.375
_exptl_crystal_description block
_exptl_crystal_F_000 1584
_refine_diff_density_max 0.226
_refine_diff_density_min -0.218
_refine_diff_density_rms 0.042
_refine_ls_abs_structure_details
;
 Flack x determined using 2008 quotients [(I+)-(I-)]/[(I+)+(I-)]
 (Parsons, Flack and Wagner, Acta Cryst. B69 (2013) 249-259).
;
_refine_ls_abs_structure_Flack 0.40(4)
_refine_ls_extinction_method none
_refine_ls_goodness_of_fit_ref 1.092
_refine_ls_hydrogen_treatment constr
_refine_ls_matrix_type full
_refine_ls_number_parameters 486
_refine_ls_number_reflns 6772
_refine_ls_number_restraints 1
_refine_ls_restrained_S_all 1.092
_refine_ls_R_factor_all 0.0680
_refine_ls_R_factor_gt 0.0564
_refine_ls_shift/su_max 0.000
_refine_ls_shift/su_mean 0.000
_refine_ls_structure_factor_coef Fsqd
_refine_ls_weighting_details 'w=1/[\s^2^(Fo^2^)+(0.0483P)^2^+1.7030P] where P=(Fo^2^+2Fc^2^)/3'
_refine_ls_weighting_scheme calc
_refine_ls_wR_factor_gt 0.1304
_refine_ls_wR_factor_ref 0.1391
_reflns_Friedel_coverage 0.911
_reflns_Friedel_fraction_full 0.973
_reflns_Friedel_fraction_max 0.963
_reflns_number_gt 5469
_reflns_number_total 6772
_reflns_threshold_expression 'I > 2\s(I)'
_cod_data_source_file d3cc05440c2.cif
_cod_data_source_block iaf
_cod_depositor_comments 'Adding full bibliography for 7132428--7132432.cif.'
_cod_database_code 7132429
_shelx_shelxl_version_number 2018/3
_shelx_space_group_comment
;
The symmetry employed for this shelxl refinement is uniquely defined
by the following loop, which should always be used as a source of
symmetry information in preference to the above space-group names.
They are only intended as comments.
;
_olex2_refinement_description
;
1. Fixed Uiso
 At 1.2 times of:
  All C(H) groups
 At 1.5 times of:
  All C(H,H,H) groups
2.a Ternary CH refined with riding coordinates:
 C00W(H00W), C010(H010), C014(H014), C01A(H01J)
2.b Aromatic/amide H refined with riding coordinates:
 C00J(H00J), C00N(H00N), C00U(H00U), C00Y(H00Y), C011(H011), C019(H019),
 C01B(H01K), C01D(H01O)
2.c Idealised Me refined as rotating group:
 C013(H01A,H01B,H01C), C015(H01D,H01E,H01F), C016(H01G,H01H,H01I), C01C(H01L,
 H01M,H01N), C01E(H01P,H01Q,H01R), C01F(H01S,H01T,H01U), C01G(H01V,H01W,H01X),
 C01H(H01Y,H,HA)
;
_olex2_submission_special_instructions 'No special instructions were received'

loop_
_space_group_symop_operation_xyz
'x, y, z'
'-x, -y, z+1/2'
'x+1/2, -y, z'
'-x+1/2, y, z+1/2'

loop_
_atom_site_label
_atom_site_type_symbol
_atom_site_fract_x
_atom_site_fract_y
_atom_site_fract_z
_atom_site_U_iso_or_equiv
_atom_site_adp_type
_atom_site_occupancy
_atom_site_site_symmetry_order
_atom_site_calc_flag
_atom_site_refinement_flags_posn
_atom_site_refinement_flags_adp
_atom_site_refinement_flags_occupancy
_atom_site_disorder_assembly
_atom_site_disorder_group
Al01 Al 0.49881(9) 0.68065(11) 0.49114(9) 0.0421(3) Uani 1 1 d . . . . .
F002 F 0.5526(2) 0.5678(2) 0.47387(18) 0.0580(8) Uani 1 1 d . . . . .
F003 F 0.6924(2) 0.7366(3) 0.5279(2) 0.0742(10) Uani 1 1 d . . . . .
F004 F 0.4092(2) 0.7278(3) 0.6419(2) 0.0705(10) Uani 1 1 d . . . . .
F005 F 0.5380(3) 0.6627(3) 0.33963(19) 0.0765(11) Uani 1 1 d . . . . .
F006 F 0.5184(3) 0.9330(3) 0.49851(18) 0.0683(9) Uani 1 1 d . . . . .
F007 F 0.7757(3) 0.8087(3) 0.6368(2) 0.0888(13) Uani 1 1 d . . . . .
N008 N 0.2889(3) 0.7088(3) 0.4826(2) 0.0431(9) Uani 1 1 d . . . . .
F009 F 0.5648(3) 1.0750(3) 0.4074(2) 0.0902(13) Uani 1 1 d . . . . .
N00A N 0.3247(3) 0.5501(3) 0.5093(2) 0.0403(9) Uani 1 1 d . . . . .
F00B F 0.4935(4) 0.8000(4) 0.7497(2) 0.0967(14) Uani 1 1 d . . . . .
F00C F 0.6033(4) 1.0117(4) 0.2821(2) 0.1049(16) Uani 1 1 d . . . . .
F00D F 0.6765(4) 0.8441(4) 0.7484(2) 0.1047(16) Uani 1 1 d . . . . .
C00E C 0.6396(4) 0.7518(4) 0.5825(3) 0.0541(13) Uani 1 1 d . . . . .
F00F F 0.5895(4) 0.8057(4) 0.2493(2) 0.1049(16) Uani 1 1 d . . . . .
C00G C 0.2926(4) 0.8152(4) 0.4559(3) 0.0503(13) Uani 1 1 d . . . . .
C00H C 0.3620(3) 0.6445(3) 0.4919(3) 0.0387(10) Uani 1 1 d . . . . .
C00I C 0.5424(5) 0.7856(5) 0.6942(3) 0.0634(16) Uani 1 1 d . . . . .
C00J C 0.4530(5) 0.2549(5) 0.5254(5) 0.076(2) Uani 1 1 d . . . . .
H00J H 0.479754 0.188348 0.528946 0.092 Uiso 1 1 calc R U . . .
C00K C 0.3729(3) 0.4502(4) 0.5153(3) 0.0431(11) Uani 1 1 d . . . . .
C00L C 0.4017(4) 0.4153(5) 0.5777(3) 0.0596(15) Uani 1 1 d . . . . .
C00M C 0.5015(4) 0.7469(4) 0.6377(3) 0.0521(13) Uani 1 1 d . . . . .
C00N C 0.2075(3) 0.6562(4) 0.4943(3) 0.0567(14) Uani 1 1 d . . . . .
H00N H 0.148243 0.684243 0.491428 0.068 Uiso 1 1 calc R U . . .
C00O C 0.6350(5) 0.8061(5) 0.6931(3) 0.0674(17) Uani 1 1 d . . . . .
C00P C 0.5461(4) 0.7294(4) 0.5790(3) 0.0498(13) Uani 1 1 d . . . . .
C00Q C 0.6843(4) 0.7889(5) 0.6373(3) 0.0602(15) Uani 1 1 d . . . . .
C00R C 0.5351(4) 0.8972(5) 0.4369(3) 0.0517(13) Uani 1 1 d . . . . .
C00S C 0.5791(5) 0.9406(5) 0.3284(3) 0.0690(18) Uani 1 1 d . . . . .
C00T C 0.5456(4) 0.7650(5) 0.3593(3) 0.0562(15) Uani 1 1 d . . . . .
C00U C 0.4246(4) 0.2910(5) 0.4649(4) 0.0658(17) Uani 1 1 d . . . . .
H00U H 0.433228 0.248829 0.427831 0.079 Uiso 1 1 calc R U . . .
C00V C 0.2960(4) 0.8261(5) 0.3872(3) 0.0587(15) Uani 1 1 d . . . . .
C00W C 0.2751(5) 0.8873(6) 0.5733(4) 0.0728(19) Uani 1 1 d . . . . .
H00W H 0.283802 0.812654 0.584394 0.087 Uiso 1 1 calc R U . . .
C00X C 0.3829(4) 0.3897(4) 0.4578(3) 0.0514(13) Uani 1 1 d . . . . .
C00Y C 0.2300(3) 0.5562(5) 0.5109(3) 0.0523(13) Uani 1 1 d . . . . .
H00Y H 0.189216 0.501890 0.521289 0.063 Uiso 1 1 calc R U . . .
C00Z C 0.2884(4) 0.8996(5) 0.4993(3) 0.0622(16) Uani 1 1 d . . . . .
C010 C 0.3492(5) 0.4258(5) 0.3907(3) 0.0660(17) Uani 1 1 d . . . . .
H010 H 0.329470 0.499481 0.395338 0.079 Uiso 1 1 calc R U . . .
C011 C 0.4423(5) 0.3162(5) 0.5805(4) 0.076(2) Uani 1 1 d . . . . .
H011 H 0.462767 0.290746 0.621035 0.092 Uiso 1 1 calc R U . . .
C012 C 0.5269(4) 0.7908(4) 0.4238(3) 0.0486(12) Uani 1 1 d . . . . .
C013 C 0.3468(6) 0.9519(6) 0.6126(5) 0.094(3) Uani 1 1 d . . . . .
H01A H 0.407723 0.934963 0.597257 0.141 Uiso 1 1 calc R U . . .
H01B H 0.341879 0.934927 0.658726 0.141 Uiso 1 1 calc R U . . .
H01C H 0.335348 1.025860 0.606389 0.141 Uiso 1 1 calc R U . . .
C014 C 0.3874(6) 0.4813(6) 0.6385(3) 0.084(2) Uani 1 1 d . . . . .
H014 H 0.375397 0.553732 0.623854 0.101 Uiso 1 1 calc R U . . .
C015 C 0.1769(6) 0.9177(8) 0.5919(5) 0.099(3) Uani 1 1 d . . . . .
H01D H 0.167389 0.991384 0.583123 0.148 Uiso 1 1 calc R U . . .
H01E H 0.167072 0.904120 0.638049 0.148 Uiso 1 1 calc R U . . .
H01F H 0.134095 0.876698 0.566313 0.148 Uiso 1 1 calc R U . . .
C016 C 0.2651(6) 0.3623(8) 0.3702(4) 0.096(3) Uani 1 1 d . . . . .
H01G H 0.282213 0.289616 0.364781 0.144 Uiso 1 1 calc R U . . .
H01H H 0.241571 0.389307 0.329248 0.144 Uiso 1 1 calc R U . . .
H01I H 0.218441 0.367939 0.403708 0.144 Uiso 1 1 calc R U . . .
C017 C 0.5589(4) 0.9723(4) 0.3913(3) 0.0607(16) Uani 1 1 d . . . . .
C018 C 0.5722(5) 0.8366(6) 0.3118(3) 0.0689(17) Uani 1 1 d . . . . .
C019 C 0.2935(5) 1.0010(5) 0.4709(5) 0.081(2) Uani 1 1 d . . . . .
H019 H 0.292375 1.060089 0.498186 0.097 Uiso 1 1 calc R U . . .
C01A C 0.2900(5) 0.7332(6) 0.3403(3) 0.0717(18) Uani 1 1 d . . . . .
H01J H 0.323193 0.674126 0.360697 0.086 Uiso 1 1 calc R U . . .
C01B C 0.3001(6) 1.0144(6) 0.4042(5) 0.090(3) Uani 1 1 d . . . . .
H01K H 0.304160 1.082098 0.386656 0.108 Uiso 1 1 calc R U . . .
C01C C 0.3338(7) 0.7535(9) 0.2722(4) 0.111(3) Uani 1 1 d . . . . .
H01L H 0.294124 0.798501 0.246767 0.166 Uiso 1 1 calc R U . . .
H01M H 0.341921 0.687518 0.249578 0.166 Uiso 1 1 calc R U . . .
H01N H 0.392744 0.787011 0.277889 0.166 Uiso 1 1 calc R U . . .
C01D C 0.3008(5) 0.9292(6) 0.3630(4) 0.076(2) Uani 1 1 d . . . . .
H01O H 0.304576 0.940061 0.317681 0.091 Uiso 1 1 calc R U . . .
C01E C 0.4247(7) 0.4234(8) 0.3391(4) 0.107(3) Uani 1 1 d . . . . .
H01P H 0.476501 0.463980 0.354159 0.161 Uiso 1 1 calc R U . . .
H01Q H 0.401782 0.452881 0.298554 0.161 Uiso 1 1 calc R U . . .
H01R H 0.443566 0.351678 0.331652 0.161 Uiso 1 1 calc R U . . .
C01F C 0.3026(8) 0.4447(8) 0.6771(4) 0.117(4) Uani 1 1 d . . . . .
H01S H 0.249108 0.448499 0.649167 0.175 Uiso 1 1 calc R U . . .
H01T H 0.293944 0.489350 0.714857 0.175 Uiso 1 1 calc R U . . .
H01U H 0.311486 0.373104 0.691374 0.175 Uiso 1 1 calc R U . . .
C01G C 0.1910(6) 0.6997(8) 0.3314(5) 0.104(3) Uani 1 1 d . . . . .
H01V H 0.166094 0.677767 0.373157 0.155 Uiso 1 1 calc R U . . .
H01W H 0.188156 0.641930 0.300734 0.155 Uiso 1 1 calc R U . . .
H01X H 0.155660 0.757911 0.314612 0.155 Uiso 1 1 calc R U . . .
C01H C 0.4712(9) 0.4848(9) 0.6835(5) 0.150(5) Uani 1 1 d . . . . .
H01Y H 0.477630 0.418248 0.705734 0.224 Uiso 1 1 calc R U . . .
H H 0.463391 0.539954 0.715568 0.224 Uiso 1 1 calc R U . . .
HA H 0.525478 0.498446 0.657688 0.224 Uiso 1 1 calc R U . . .

loop_
_atom_site_aniso_label
_atom_site_aniso_U_11
_atom_site_aniso_U_22
_atom_site_aniso_U_33
_atom_site_aniso_U_23
_atom_site_aniso_U_13
_atom_site_aniso_U_12
Al01 0.0362(6) 0.0420(7) 0.0481(8) 0.0030(7) -0.0008(6) -0.0014(6)
F002 0.0497(16) 0.0473(17) 0.077(2) 0.0015(16) 0.0032(16) 0.0074(13)
F003 0.0489(19) 0.101(3) 0.073(2) 0.002(2) 0.0016(18) -0.0104(18)
F004 0.059(2) 0.071(2) 0.081(2) -0.0002(19) 0.0129(18) 0.0035(17)
F005 0.101(3) 0.062(2) 0.067(2) -0.0135(19) 0.008(2) -0.002(2)
F006 0.085(2) 0.0552(19) 0.065(2) -0.0064(17) 0.0048(19) -0.0042(16)
F007 0.064(2) 0.091(3) 0.111(3) 0.009(2) -0.034(2) -0.025(2)
N008 0.0369(19) 0.042(2) 0.050(3) -0.0013(19) -0.0036(19) 0.0009(16)
F009 0.111(3) 0.047(2) 0.113(3) 0.009(2) 0.012(3) -0.010(2)
N00A 0.038(2) 0.042(2) 0.041(2) 0.0000(17) -0.0002(17) -0.0024(16)
F00B 0.126(4) 0.100(3) 0.064(3) -0.012(2) 0.016(2) 0.012(3)
F00C 0.131(4) 0.093(3) 0.091(3) 0.042(3) 0.024(3) -0.013(3)
F00D 0.134(4) 0.104(3) 0.076(3) -0.015(2) -0.043(3) -0.012(3)
C00E 0.051(3) 0.051(3) 0.061(4) 0.006(3) -0.007(3) -0.005(3)
F00F 0.143(4) 0.113(4) 0.059(3) 0.001(2) 0.034(3) 0.001(3)
C00G 0.043(3) 0.040(3) 0.068(4) 0.004(2) -0.010(3) 0.006(2)
C00H 0.040(2) 0.038(2) 0.038(2) 0.000(2) -0.005(2) 0.0005(19)
C00I 0.078(4) 0.062(4) 0.050(4) 0.003(3) -0.002(3) 0.008(3)
C00J 0.059(4) 0.055(4) 0.115(7) 0.017(4) -0.001(4) 0.010(3)
C00K 0.041(3) 0.037(2) 0.051(3) 0.006(2) -0.002(2) -0.003(2)
C00L 0.065(4) 0.052(3) 0.062(4) 0.004(3) -0.013(3) -0.010(3)
C00M 0.049(3) 0.050(3) 0.057(3) 0.006(3) 0.000(3) 0.002(2)
C00N 0.035(2) 0.058(3) 0.076(4) -0.003(3) -0.007(3) 0.005(2)
C00O 0.081(4) 0.059(4) 0.063(4) 0.000(3) -0.030(4) -0.003(3)
C00P 0.050(3) 0.044(3) 0.056(3) 0.008(2) 0.000(3) 0.001(2)
C00Q 0.057(3) 0.055(3) 0.068(4) 0.009(3) -0.020(3) -0.011(3)
C00R 0.051(3) 0.049(3) 0.055(3) -0.002(3) 0.005(3) -0.005(3)
C00S 0.079(5) 0.064(4) 0.064(4) 0.025(3) 0.016(3) -0.010(3)
C00T 0.061(4) 0.049(3) 0.059(4) -0.001(3) 0.007(3) -0.008(3)
C00U 0.062(4) 0.048(3) 0.087(5) -0.009(3) 0.017(3) -0.002(3)
C00V 0.051(3) 0.060(4) 0.064(4) 0.012(3) -0.010(3) 0.009(3)
C00W 0.074(4) 0.060(4) 0.085(5) -0.015(3) -0.025(4) 0.016(3)
C00X 0.052(3) 0.045(3) 0.058(3) 0.000(3) 0.011(3) 0.001(2)
C00Y 0.036(3) 0.059(3) 0.062(4) -0.003(3) 0.001(2) -0.010(2)
C00Z 0.062(3) 0.047(3) 0.078(4) -0.004(3) -0.021(3) 0.011(3)
C010 0.096(5) 0.056(3) 0.046(3) -0.002(3) 0.010(3) -0.002(3)
C011 0.074(4) 0.060(4) 0.095(6) 0.028(4) -0.023(4) -0.009(3)
C012 0.039(3) 0.046(3) 0.061(3) -0.002(3) -0.002(2) 0.003(2)
C013 0.107(6) 0.073(5) 0.102(6) -0.033(4) -0.036(5) 0.018(4)
C014 0.138(7) 0.061(4) 0.053(4) 0.005(3) -0.033(4) -0.020(4)
C015 0.083(5) 0.118(7) 0.096(6) -0.014(5) -0.009(5) 0.027(5)
C016 0.098(6) 0.118(7) 0.073(5) 0.010(5) -0.005(4) -0.021(5)
C017 0.063(4) 0.037(3) 0.082(5) 0.007(3) 0.007(3) -0.004(3)
C018 0.079(4) 0.077(4) 0.051(4) 0.003(3) 0.020(3) 0.000(4)
C019 0.082(5) 0.044(3) 0.117(7) -0.006(4) -0.028(4) 0.000(3)
C01A 0.083(5) 0.076(4) 0.056(4) 0.000(3) -0.006(3) 0.021(4)
C01B 0.100(6) 0.053(4) 0.116(7) 0.021(4) -0.029(5) 0.000(4)
C01C 0.105(7) 0.169(9) 0.059(5) 0.003(5) -0.004(5) 0.022(7)
C01D 0.068(4) 0.070(5) 0.089(5) 0.024(4) -0.017(4) 0.004(3)
C01E 0.133(8) 0.124(8) 0.065(5) -0.007(5) 0.043(5) -0.031(6)
C01F 0.191(11) 0.095(6) 0.064(5) -0.017(4) 0.024(6) -0.006(7)
C01G 0.102(6) 0.110(7) 0.099(7) -0.025(5) -0.014(5) -0.019(5)
C01H 0.223(13) 0.107(8) 0.119(8) 0.028(6) -0.113(9) -0.043(8)

loop_
_atom_type_symbol
_atom_type_description
_atom_type_scat_dispersion_real
_atom_type_scat_dispersion_imag
_atom_type_scat_source
C C 0.0181 0.0091 'International Tables Vol C Tables 4.2.6.8 and 6.1.1.4'
H H 0.0000 0.0000 'International Tables Vol C Tables 4.2.6.8 and 6.1.1.4'
Al Al 0.2130 0.2455 'International Tables Vol C Tables 4.2.6.8 and 6.1.1.4'
F F 0.0727 0.0534 'International Tables Vol C Tables 4.2.6.8 and 6.1.1.4'
N N 0.0311 0.0180 'International Tables Vol C Tables 4.2.6.8 and 6.1.1.4'

loop_
_geom_angle_atom_site_label_1
_geom_angle_atom_site_label_2
_geom_angle_atom_site_label_3
_geom_angle
_geom_angle_site_symmetry_1
_geom_angle_site_symmetry_3
_geom_angle_publ_flag
F002 Al01 C00H 105.30(18) . . ?
F002 Al01 C00P 106.9(2) . . ?
F002 Al01 C012 111.2(2) . . ?
C00P Al01 C00H 113.3(2) . . ?
C012 Al01 C00H 111.2(2) . . ?
C012 Al01 C00P 108.7(2) . . ?
C00H N008 C00G 125.7(4) . . ?
C00H N008 C00N 110.9(4) . . ?
C00N N008 C00G 123.1(4) . . ?
C00H N00A C00K 126.7(4) . . ?
C00H N00A C00Y 110.7(4) . . ?
C00Y N00A C00K 121.9(4) . . ?
F003 C00E C00P 118.6(5) . . ?
F003 C00E C00Q 116.3(5) . . ?
C00Q C00E C00P 125.1(6) . . ?
C00V C00G N008 117.5(5) . . ?
C00Z C00G N008 118.6(5) . . ?
C00Z C00G C00V 123.8(5) . . ?
N008 C00H Al01 128.8(3) . . ?
N008 C00H N00A 104.8(4) . . ?
N00A C00H Al01 126.0(3) . . ?
F00B C00I C00M 121.1(6) . . ?
F00B C00I C00O 120.4(6) . . ?
C00O C00I C00M 118.5(6) . . ?
C00U C00J H00J 119.8 . . ?
C011 C00J H00J 119.8 . . ?
C011 C00J C00U 120.3(6) . . ?
C00L C00K N00A 119.6(5) . . ?
C00X C00K N00A 117.2(4) . . ?
C00X C00K C00L 123.0(5) . . ?
C00K C00L C014 121.5(6) . . ?
C011 C00L C00K 116.7(6) . . ?
C011 C00L C014 121.8(6) . . ?
F004 C00M C00I 115.7(5) . . ?
F004 C00M C00P 119.3(5) . . ?
C00P C00M C00I 125.0(5) . . ?
N008 C00N H00N 126.6 . . ?
C00Y C00N N008 106.9(4) . . ?
C00Y C00N H00N 126.6 . . ?
F00D C00O C00I 119.2(7) . . ?
C00Q C00O F00D 120.8(7) . . ?
C00Q C00O C00I 120.0(6) . . ?
C00E C00P Al01 116.3(5) . . ?
C00M C00P Al01 131.2(4) . . ?
C00M C00P C00E 112.5(5) . . ?
F007 C00Q C00E 121.5(6) . . ?
F007 C00Q C00O 119.6(6) . . ?
C00O C00Q C00E 118.9(6) . . ?
F006 C00R C012 119.3(5) . . ?
F006 C00R C017 115.8(5) . . ?
C017 C00R C012 124.8(6) . . ?
F00C C00S C017 120.5(6) . . ?
F00C C00S C018 119.7(6) . . ?
C018 C00S C017 119.8(5) . . ?
F005 C00T C012 119.3(5) . . ?
F005 C00T C018 116.5(6) . . ?
C012 C00T C018 124.2(6) . . ?
C00J C00U H00U 119.3 . . ?
C00J C00U C00X 121.4(6) . . ?
C00X C00U H00U 119.3 . . ?
C00G C00V C01A 123.0(6) . . ?
C01D C00V C00G 116.2(6) . . ?
C01D C00V C01A 120.7(7) . . ?
C00Z C00W H00W 107.9 . . ?
C00Z C00W C013 111.7(7) . . ?
C00Z C00W C015 109.7(6) . . ?
C013 C00W H00W 107.9 . . ?
C015 C00W H00W 107.9 . . ?
C015 C00W C013 111.6(6) . . ?
C00K C00X C010 123.1(5) . . ?
C00U C00X C00K 116.7(6) . . ?
C00U C00X C010 120.2(6) . . ?
N00A C00Y H00Y 126.6 . . ?
C00N C00Y N00A 106.7(5) . . ?
C00N C00Y H00Y 126.6 . . ?
C00G C00Z C00W 123.6(6) . . ?
C00G C00Z C019 116.2(7) . . ?
C019 C00Z C00W 120.1(6) . . ?
C00X C010 H010 107.2 . . ?
C00X C010 C016 110.1(6) . . ?
C016 C010 H010 107.2 . . ?
C01E C010 C00X 112.4(7) . . ?
C01E C010 H010 107.2 . . ?
C01E C010 C016 112.3(6) . . ?
C00J C011 C00L 121.8(7) . . ?
C00J C011 H011 119.1 . . ?
C00L C011 H011 119.1 . . ?
C00R C012 Al01 124.8(4) . . ?
C00T C012 Al01 121.6(4) . . ?
C00T C012 C00R 113.5(5) . . ?
C00W C013 H01A 109.5 . . ?
C00W C013 H01B 109.5 . . ?
C00W C013 H01C 109.5 . . ?
H01A C013 H01B 109.5 . . ?
H01A C013 H01C 109.5 . . ?
H01B C013 H01C 109.5 . . ?
C00L C014 H014 107.2 . . ?
C00L C014 C01F 111.2(6) . . ?
C00L C014 C01H 113.5(9) . . ?
C01F C014 H014 107.2 . . ?
C01H C014 H014 107.2 . . ?
C01H C014 C01F 110.2(8) . . ?
C00W C015 H01D 109.5 . . ?
C00W C015 H01E 109.5 . . ?
C00W C015 H01F 109.5 . . ?
H01D C015 H01E 109.5 . . ?
H01D C015 H01F 109.5 . . ?
H01E C015 H01F 109.5 . . ?
C010 C016 H01G 109.5 . . ?
C010 C016 H01H 109.5 . . ?
C010 C016 H01I 109.5 . . ?
H01G C016 H01H 109.5 . . ?
H01G C016 H01I 109.5 . . ?
H01H C016 H01I 109.5 . . ?
F009 C017 C00R 121.7(6) . . ?
F009 C017 C00S 119.7(6) . . ?
C00S C017 C00R 118.6(6) . . ?
F00F C018 C00S 119.9(6) . . ?
F00F C018 C00T 121.0(6) . . ?
C00S C018 C00T 119.1(6) . . ?
C00Z C019 H019 119.3 . . ?
C01B C019 C00Z 121.4(7) . . ?
C01B C019 H019 119.3 . . ?
C00V C01A H01J 107.6 . . ?
C00V C01A C01C 114.1(7) . . ?
C01C C01A H01J 107.6 . . ?
C01G C01A C00V 110.4(6) . . ?
C01G C01A H01J 107.6 . . ?
C01G C01A C01C 109.4(7) . . ?
C019 C01B H01K 119.8 . . ?
C01D C01B C019 120.5(7) . . ?
C01D C01B H01K 119.8 . . ?
C01A C01C H01L 109.5 . . ?
C01A C01C H01M 109.5 . . ?
C01A C01C H01N 109.5 . . ?
H01L C01C H01M 109.5 . . ?
H01L C01C H01N 109.5 . . ?
H01M C01C H01N 109.5 . . ?
C00V C01D H01O 119.1 . . ?
C01B C01D C00V 121.7(7) . . ?
C01B C01D H01O 119.1 . . ?
C010 C01E H01P 109.5 . . ?
C010 C01E H01Q 109.5 . . ?
C010 C01E H01R 109.5 . . ?
H01P C01E H01Q 109.5 . . ?
H01P C01E H01R 109.5 . . ?
H01Q C01E H01R 109.5 . . ?
C014 C01F H01S 109.5 . . ?
C014 C01F H01T 109.5 . . ?
C014 C01F H01U 109.5 . . ?
H01S C01F H01T 109.5 . . ?
H01S C01F H01U 109.5 . . ?
H01T C01F H01U 109.5 . . ?
C01A C01G H01V 109.5 . . ?
C01A C01G H01W 109.5 . . ?
C01A C01G H01X 109.5 . . ?
H01V C01G H01W 109.5 . . ?
H01V C01G H01X 109.5 . . ?
H01W C01G H01X 109.5 . . ?
C014 C01H H01Y 109.5 . . ?
C014 C01H H 109.5 . . ?
C014 C01H HA 109.5 . . ?
H01Y C01H H 109.5 . . ?
H01Y C01H HA 109.5 . . ?
H C01H HA 109.5 . . ?

loop_
_geom_bond_atom_site_label_1
_geom_bond_atom_site_label_2
_geom_bond_distance
_geom_bond_site_symmetry_2
_geom_bond_publ_flag
Al01 F002 1.665(3) . ?
Al01 C00H 2.034(5) . ?
Al01 C00P 2.003(6) . ?
Al01 C012 1.992(6) . ?
F003 C00E 1.358(7) . ?
F004 C00M 1.361(6) . ?
F005 C00T 1.359(7) . ?
F006 C00R 1.349(6) . ?
F007 C00Q 1.348(7) . ?
N008 C00G 1.453(7) . ?
N008 C00H 1.349(6) . ?
N008 C00N 1.374(6) . ?
F009 C017 1.344(7) . ?
N00A C00H 1.358(6) . ?
N00A C00K 1.450(6) . ?
N00A C00Y 1.374(6) . ?
F00B C00I 1.341(8) . ?
F00C C00S 1.346(7) . ?
F00D C00O 1.358(7) . ?
C00E C00P 1.386(8) . ?
C00E C00Q 1.366(8) . ?
F00F C018 1.347(8) . ?
C00G C00V 1.399(9) . ?
C00G C00Z 1.384(8) . ?
C00I C00M 1.379(9) . ?
C00I C00O 1.366(10) . ?
C00J H00J 0.9300 . ?
C00J C00U 1.369(10) . ?
C00J C011 1.369(11) . ?
C00K C00L 1.401(8) . ?
C00K C00X 1.400(7) . ?
C00L C011 1.386(9) . ?
C00L C014 1.503(10) . ?
C00M C00P 1.371(8) . ?
C00N H00N 0.9300 . ?
C00N C00Y 1.351(8) . ?
C00O C00Q 1.354(10) . ?
C00R C012 1.379(8) . ?
C00R C017 1.369(8) . ?
C00S C017 1.368(10) . ?
C00S C018 1.362(9) . ?
C00T C012 1.374(8) . ?
C00T C018 1.377(9) . ?
C00U H00U 0.9300 . ?
C00U C00X 1.396(8) . ?
C00V C01A 1.513(10) . ?
C00V C01D 1.396(9) . ?
C00W H00W 0.9800 . ?
C00W C00Z 1.519(10) . ?
C00W C013 1.542(10) . ?
C00W C015 1.521(10) . ?
C00X C010 1.514(9) . ?
C00Y H00Y 0.9300 . ?
C00Z C019 1.410(9) . ?
C010 H010 0.9800 . ?
C010 C016 1.517(10) . ?
C010 C01E 1.513(10) . ?
C011 H011 0.9300 . ?
C013 H01A 0.9600 . ?
C013 H01B 0.9600 . ?
C013 H01C 0.9600 . ?
C014 H014 0.9800 . ?
C014 C01F 1.527(13) . ?
C014 C01H 1.517(11) . ?
C015 H01D 0.9600 . ?
C015 H01E 0.9600 . ?
C015 H01F 0.9600 . ?
C016 H01G 0.9600 . ?
C016 H01H 0.9600 . ?
C016 H01I 0.9600 . ?
C019 H019 0.9300 . ?
C019 C01B 1.364(12) . ?
C01A H01J 0.9800 . ?
C01A C01C 1.539(11) . ?
C01A C01G 1.506(11) . ?
C01B H01K 0.9300 . ?
C01B C01D 1.363(11) . ?
C01C H01L 0.9600 . ?
C01C H01M 0.9600 . ?
C01C H01N 0.9600 . ?
C01D H01O 0.9300 . ?
C01E H01P 0.9600 . ?
C01E H01Q 0.9600 . ?
C01E H01R 0.9600 . ?
C01F H01S 0.9600 . ?
C01F H01T 0.9600 . ?
C01F H01U 0.9600 . ?
C01G H01V 0.9600 . ?
C01G H01W 0.9600 . ?
C01G H01X 0.9600 . ?
C01H H01Y 0.9600 . ?
C01H H 0.9600 . ?
C01H HA 0.9600 . ?

loop_
_geom_torsion_atom_site_label_1
_geom_torsion_atom_site_label_2
_geom_torsion_atom_site_label_3
_geom_torsion_atom_site_label_4
_geom_torsion
_geom_torsion_site_symmetry_1
_geom_torsion_site_symmetry_2
_geom_torsion_site_symmetry_3
_geom_torsion_site_symmetry_4
_geom_torsion_publ_flag
F003 C00E C00P Al01 -1.8(7) . . . . ?
F003 C00E C00P C00M 179.2(5) . . . . ?
F003 C00E C00Q F007 -0.2(8) . . . . ?
F003 C00E C00Q C00O 179.6(5) . . . . ?
F004 C00M C00P Al01 1.6(8) . . . . ?
F004 C00M C00P C00E -179.6(5) . . . . ?
F005 C00T C012 Al01 5.0(8) . . . . ?
F005 C00T C012 C00R -178.5(5) . . . . ?
F005 C00T C018 F00F 0.0(10) . . . . ?
F005 C00T C018 C00S 178.6(6) . . . . ?
F006 C00R C012 Al01 -3.8(8) . . . . ?
F006 C00R C012 C00T 179.9(5) . . . . ?
F006 C00R C017 F009 -0.3(9) . . . . ?
F006 C00R C017 C00S 178.3(6) . . . . ?
N008 C00G C00V C01A 3.8(8) . . . . ?
N008 C00G C00V C01D -179.2(5) . . . . ?
N008 C00G C00Z C00W -3.2(8) . . . . ?
N008 C00G C00Z C019 179.2(5) . . . . ?
N008 C00N C00Y N00A 0.4(7) . . . . ?
N00A C00K C00L C011 176.1(5) . . . . ?
N00A C00K C00L C014 -2.6(8) . . . . ?
N00A C00K C00X C00U -176.3(5) . . . . ?
N00A C00K C00X C010 2.4(8) . . . . ?
F00B C00I C00M F004 1.8(9) . . . . ?
F00B C00I C00M C00P -179.8(6) . . . . ?
F00B C00I C00O F00D -1.9(10) . . . . ?
F00B C00I C00O C00Q 178.4(6) . . . . ?
F00C C00S C017 F009 -1.1(10) . . . . ?
F00C C00S C017 C00R -179.7(6) . . . . ?
F00C C00S C018 F00F -0.1(11) . . . . ?
F00C C00S C018 C00T -178.8(7) . . . . ?
F00D C00O C00Q F007 0.6(9) . . . . ?
F00D C00O C00Q C00E -179.2(6) . . . . ?
C00G N008 C00H Al01 14.0(8) . . . . ?
C00G N008 C00H N00A -172.4(5) . . . . ?
C00G N008 C00N C00Y 172.5(5) . . . . ?
C00G C00V C01A C01C -156.0(7) . . . . ?
C00G C00V C01A C01G 80.4(8) . . . . ?
C00G C00V C01D C01B -1.5(10) . . . . ?
C00G C00Z C019 C01B 1.5(10) . . . . ?
C00H N008 C00G C00V 82.2(7) . . . . ?
C00H N008 C00G C00Z -100.7(6) . . . . ?
C00H N008 C00N C00Y -0.6(7) . . . . ?
C00H N00A C00K C00L 98.0(6) . . . . ?
C00H N00A C00K C00X -86.2(6) . . . . ?
C00H N00A C00Y C00N -0.1(6) . . . . ?
C00I C00M C00P Al01 -176.8(5) . . . . ?
C00I C00M C00P C00E 2.0(8) . . . . ?
C00I C00O C00Q F007 -179.6(6) . . . . ?
C00I C00O C00Q C00E 0.5(9) . . . . ?
C00J C00U C00X C00K 0.9(9) . . . . ?
C00J C00U C00X C010 -177.9(6) . . . . ?
C00K N00A C00H Al01 -15.9(7) . . . . ?
C00K N00A C00H N008 170.2(4) . . . . ?
C00K N00A C00Y C00N -171.1(5) . . . . ?
C00K C00L C011 C00J -0.6(10) . . . . ?
C00K C00L C014 C01F 99.3(8) . . . . ?
C00K C00L C014 C01H -135.9(7) . . . . ?
C00K C00X C010 C016 -108.3(7) . . . . ?
C00K C00X C010 C01E 125.7(7) . . . . ?
C00L C00K C00X C00U -0.7(8) . . . . ?
C00L C00K C00X C010 178.1(6) . . . . ?
C00M C00I C00O F00D -179.9(6) . . . . ?
C00M C00I C00O C00Q 0.3(10) . . . . ?
C00N N008 C00G C00V -89.8(7) . . . . ?
C00N N008 C00G C00Z 87.2(7) . . . . ?
C00N N008 C00H Al01 -173.2(4) . . . . ?
C00N N008 C00H N00A 0.5(6) . . . . ?
C00O C00I C00M F004 179.8(5) . . . . ?
C00O C00I C00M C00P -1.7(10) . . . . ?
C00P C00E C00Q F007 180.0(5) . . . . ?
C00P C00E C00Q C00O -0.2(9) . . . . ?
C00Q C00E C00P Al01 178.0(5) . . . . ?
C00Q C00E C00P C00M -1.0(8) . . . . ?
C00U C00J C011 C00L 0.8(11) . . . . ?
C00U C00X C010 C016 70.4(8) . . . . ?
C00U C00X C010 C01E -55.6(8) . . . . ?
C00V C00G C00Z C00W 173.7(6) . . . . ?
C00V C00G C00Z C019 -3.9(9) . . . . ?
C00W C00Z C019 C01B -176.2(7) . . . . ?
C00X C00K C00L C011 0.5(9) . . . . ?
C00X C00K C00L C014 -178.2(6) . . . . ?
C00Y N00A C00H Al01 173.7(4) . . . . ?
C00Y N00A C00H N008 -0.2(6) . . . . ?
C00Y N00A C00K C00L -92.6(6) . . . . ?
C00Y N00A C00K C00X 83.3(6) . . . . ?
C00Z C00G C00V C01A -173.1(6) . . . . ?
C00Z C00G C00V C01D 3.9(9) . . . . ?
C00Z C019 C01B C01D 0.8(12) . . . . ?
C011 C00J C00U C00X -1.0(10) . . . . ?
C011 C00L C014 C01F -79.4(9) . . . . ?
C011 C00L C014 C01H 45.5(10) . . . . ?
C012 C00R C017 F009 179.4(6) . . . . ?
C012 C00R C017 C00S -2.0(10) . . . . ?
C012 C00T C018 F00F 180.0(6) . . . . ?
C012 C00T C018 C00S -1.4(11) . . . . ?
C013 C00W C00Z C00G 130.4(6) . . . . ?
C013 C00W C00Z C019 -52.1(8) . . . . ?
C014 C00L C011 C00J 178.1(7) . . . . ?
C015 C00W C00Z C00G -105.3(7) . . . . ?
C015 C00W C00Z C019 72.2(8) . . . . ?
C017 C00R C012 Al01 176.5(5) . . . . ?
C017 C00R C012 C00T 0.2(9) . . . . ?
C017 C00S C018 F00F 178.1(7) . . . . ?
C017 C00S C018 C00T -0.5(11) . . . . ?
C018 C00S C017 F009 -179.3(6) . . . . ?
C018 C00S C017 C00R 2.1(10) . . . . ?
C018 C00T C012 Al01 -175.0(5) . . . . ?
C018 C00T C012 C00R 1.5(9) . . . . ?
C019 C01B C01D C00V -0.8(12) . . . . ?
C01A C00V C01D C01B 175.6(7) . . . . ?
C01D C00V C01A C01C 27.1(9) . . . . ?
C01D C00V C01A C01G -96.5(8) . . . . ?
